data_1549163
loop_
_publ_author_name
'Zorina-Tikhonova, Ekaterina N.'
'Chistyakov, Aleksandr S.'
'Kiskin, Mikhail A.'
'Sidorov, Aleksei A.'
'Dorovatovskii, Pavel V.'
'Zubavichus, Yan V.'
'Voronova, Eugenia D.'
'Godovikov, Ivan A.'
'Korlyukov, Alexander A.'
'Eremenko, Igor L.'
'Vologzhanina, Anna V.'

_publ_section_title
;
 Exploitation of knowledge databases in the synthesis of zinc(II)
 malonates with photo-sensitive and photo-insensitive
 <i>N</i>,<i>N</i>'-containing linkers
;
_journal_issue 3
_journal_name_full IUCrJ
_journal_page_first
;
;
_journal_paper_doi 10.1107/S2052252518001641
_journal_volume 5
_journal_year 2018
_chemical_formula_moiety '0.25(C68 H64 N8 O16 Zn4), 0.25(H2 O)'
_chemical_formula_sum 'C17 H17 N2 O4.25 Zn'
_chemical_formula_weight 382.69
_chemical_name_systematic
;
Catena((mu-Dimethylmalonato-O,O')(mu-1,2-bis(4-pyridine)ethylene-N,N')-
zinc(II) (mu-Dimethylmalonato-O,O')(mu!4$-tetrakis(4-
pyridyl)cyclobutane-N,N',N'',N''')-
zinc(II) hydrate)
;
_space_group_crystal_system orthorhombic
_space_group_IT_number 52
_space_group_name_Hall '-P 2a 2bc'
_space_group_name_H-M_alt 'P n n a'
_symmetry_space_group_name_Hall '-P 2a 2bc'
_symmetry_space_group_name_H-M 'P n n a'
_atom_sites_solution_hydrogens mixed
_audit_creation_date 2017-08-14
_audit_creation_method
;
Olex2 1.2
(compiled 2017.07.20 svn.r3457 for OlexSys, GUI svn.r5370)
;
_cell_angle_alpha 90
_cell_angle_beta 90
_cell_angle_gamma 90
_cell_formula_units_Z 4
_cell_length_a 8.3000(17)
_cell_length_b 10.400(2)
_cell_length_c 19.740(4)
_cell_measurement_reflns_used 259
_cell_measurement_temperature 100
_cell_measurement_theta_max 37.22
_cell_measurement_theta_min 4.79
_cell_volume 1704.0(6)
_computing_molecular_graphics 'Olex2 (Dolomanov et al., 2009)'
_computing_publication_material 'Olex2 (Dolomanov et al., 2009)'
_computing_structure_refinement 'XL (Sheldrick, 2008)'
_diffrn_ambient_temperature 100
_diffrn_measured_fraction_theta_full 0.948
_diffrn_measured_fraction_theta_max 0.889
_diffrn_measurement_device_type 'Mar CCD'
_diffrn_measurement_method '\f scans'
_diffrn_radiation_type synchrotron
_diffrn_radiation_wavelength 0.9699
_diffrn_reflns_av_R_equivalents 0.0868
_diffrn_reflns_av_unetI/netI 0.0784
_diffrn_reflns_Laue_measured_fraction_full 0.948
_diffrn_reflns_Laue_measured_fraction_max 0.889
_diffrn_reflns_limit_h_max 8
_diffrn_reflns_limit_h_min -8
_diffrn_reflns_limit_k_max 13
_diffrn_reflns_limit_k_min -10
_diffrn_reflns_limit_l_max 25
_diffrn_reflns_limit_l_min -24
_diffrn_reflns_number 10296
_diffrn_reflns_point_group_measured_fraction_full 0.948
_diffrn_reflns_point_group_measured_fraction_max 0.889
_diffrn_reflns_theta_full 35.587
_diffrn_reflns_theta_max 38.514
_diffrn_reflns_theta_min 4.513
_diffrn_standards_number 0
_exptl_absorpt_coefficient_mu 3.318
_exptl_absorpt_correction_T_max 0.7462
_exptl_absorpt_correction_T_min 0.6453
_exptl_absorpt_correction_type multi-scan
_exptl_absorpt_process_details SCALA
_exptl_crystal_colour colourless
_exptl_crystal_colour_primary colourless
_exptl_crystal_density_diffrn 1.492
_exptl_crystal_description prism
_exptl_crystal_F_000 788
_exptl_crystal_size_max 0.53
_exptl_crystal_size_mid 0.49
_exptl_crystal_size_min 0.26
_refine_diff_density_max 0.627
_refine_diff_density_min -0.887
_refine_diff_density_rms 0.099
_refine_ls_extinction_coef 0.0051(16)
_refine_ls_extinction_expression Fc^*^=kFc[1+0.001xFc^2^\l^3^/sin(2\q)]^-1/4^
_refine_ls_extinction_method SHELXL
_refine_ls_goodness_of_fit_ref 1.045
_refine_ls_hydrogen_treatment mixed
_refine_ls_matrix_type full
_refine_ls_number_parameters 117
_refine_ls_number_reflns 1696
_refine_ls_number_restraints 30
_refine_ls_restrained_S_all 1.073
_refine_ls_R_factor_all 0.1459
_refine_ls_R_factor_gt 0.0934
_refine_ls_shift/su_max 0.009
_refine_ls_shift/su_mean 0.006
_refine_ls_structure_factor_coef Fsqd
_refine_ls_weighting_details 'w=1/[\s^2^(Fo^2^)+(0.0200P)^2^+10.0000P] where P=(Fo^2^+2Fc^2^)/3'
_refine_ls_weighting_scheme calc
_refine_ls_wR_factor_gt 0.1857
_refine_ls_wR_factor_ref 0.2141
_reflns_Friedel_coverage 0.000
_reflns_number_gt 976
_reflns_number_total 1696
_reflns_threshold_expression 'I > 2\s(I)'
_cod_data_source_file lq5010.cif
_cod_data_source_block 2a
_cod_database_code 1549163
_shelxl_version_number 2014-3
_shelx_space_group_comment
;
The symmetry employed for this shelxl refinement is uniquely defined
by the following loop, which should always be used as a source of
symmetry information in preference to the above space-group names.
They are only intended as comments.
;
_olex2_refinement_description
;
1. Others
 Fixed Sof: C1(0.5) H1(0.5) C2(0.5) H2(0.5) C3(0.5) C4(0.5) H4(0.5) C5(0.5)
 H5(0.5) O3(0.125) H3A(0.25) H3B(0.25) C1A(0.5) H1A(0.5) C5A(0.5) H5A(0.5)
 C2A(0.5) H2A(0.5) C3A(0.5) C4A(0.5) H4A(0.5) C1AA(0.5) C0AA(0.25) C2AA(0.25)
 C9B(0.5) H9BA(0.5) H9BB(0.5) H9BC(0.5) C9A(0.5) H9AA(0.5) H9AB(0.5) H9AC(0.5)
 Fixed U12: C8(0)
 Fixed U13: Zn1(0) C8(0) O3(0)
 Fixed U23: Zn1(0) O3(0)
 Fixed Uiso: H1(0.076) H2(0.066) H4(0.083) H5(0.081) H3A(0.12) H3B(0.12)
 H1A(0.076) H5A(0.081) H2A(0.066) H4A(0.083) H9BA(0.143) H9BB(0.143)
 H9BC(0.143) H9AA(0.127) H9AB(0.127) H9AC(0.127)
 Fixed X: Zn1(0.75) H1(0.6612) H2(0.5728) H4(0.4694) H5(0.519) O3(0.25)
 H3A(0.3021) H3B(0.1816) H1A(0.7171) H5A(0.6351) H2A(0.6261) H4A(0.5631)
 H9BA(0.2399) H9BB(0.2517) H9BC(0.3987) H9AA(0.2402) H9AB(0.1665) H9AC(0.2976)
 Fixed Y: Zn1(0.5) H1(0.7859) H2(0.9531) H4(0.6987) H5(0.5367) C8(0.25)
 O3(0.5) H3A(0.4881) H3B(0.44) H1A(0.7855) H5A(0.5275) H2A(0.9435) H4A(0.6879)
 H9BA(0.3942) H9BB(0.2668) H9BC(0.3663) H9AA(0.3992) H9AB(0.277) H9AC(0.3653)
 Fixed Z: H1(0.3109) H2(0.3739) H4(0.5188) H5(0.4405) C8(0.25) H3A(0.3881)
 H3B(0.4297) H1A(0.3112) H5A(0.4586) H2A(0.3803) H4A(0.5328) H9BA(0.2029)
 H9BB(0.1577) H9BC(0.1593) H9AA(0.2547) H9AB(0.2164) H9AC(0.1794)
;
_olex2_submission_special_instructions 'No special instructions were received'

loop_
_space_group_symop_operation_xyz
'x, y, z'
'-x+1/2, -y, z'
'-x+1/2, y+1/2, -z+1/2'
'x, -y+1/2, -z+1/2'
'-x, -y, -z'
'x-1/2, y, -z'
'x-1/2, -y-1/2, z-1/2'
'-x, y-1/2, z-1/2'

loop_
_atom_site_label
_atom_site_type_symbol
_atom_site_fract_x
_atom_site_fract_y
_atom_site_fract_z
_atom_site_U_iso_or_equiv
_atom_site_adp_type
_atom_site_occupancy
_atom_site_site_symmetry_order
_atom_site_calc_flag
_atom_site_refinement_flags_posn
_atom_site_refinement_flags_adp
_atom_site_refinement_flags_occupancy
_atom_site_disorder_assembly
_atom_site_disorder_group
Zn1 Zn 0.7500 0.5000 0.31652(6) 0.0717(6) Uani 1 2 d S T P A .
O1 O 0.6078(7) 0.4026(4) 0.2549(3) 0.0662(14) Uani 1 1 d . U . . .
O2 O 0.4889(9) 0.3567(6) 0.3529(4) 0.112(2) Uani 1 1 d . U . . .
N1 N 0.6406(10) 0.6421(6) 0.3741(3) 0.083(2) Uani 1 1 d . . . . .
C1 C 0.625(2) 0.766(2) 0.3554(12) 0.063(3) Uiso 0.5 1 d . . . A 1
H1 H 0.6612 0.7859 0.3109 0.076 Uiso 0.5 1 calc R . . A 1
C2 C 0.5654(19) 0.8684(16) 0.3916(8) 0.055(2) Uiso 0.5 1 d . . . A 1
H2 H 0.5728 0.9531 0.3739 0.066 Uiso 0.5 1 calc R . . A 1
C3 C 0.498(2) 0.8484(15) 0.4505(8) 0.063(3) Uiso 0.5 1 d D . . A 1
C4 C 0.501(2) 0.7187(16) 0.4738(8) 0.069(3) Uiso 0.5 1 d . . . A 1
H4 H 0.4694 0.6987 0.5188 0.083 Uiso 0.5 1 calc R . . A 1
C5 C 0.550(2) 0.6223(17) 0.4303(8) 0.067(3) Uiso 0.5 1 d . . . A 1
H5 H 0.5190 0.5367 0.4405 0.081 Uiso 0.5 1 calc R . . A 1
C7 C 0.4990(12) 0.3427(7) 0.2913(5) 0.081(2) Uani 1 1 d . U . . .
C8 C 0.3904(18) 0.2500 0.2500 0.096(4) Uani 1 2 d DS TU P . .
O3 O 0.2500 0.5000 0.4246(13) 0.080(10) Uani 0.25 2 d S T P . .
H3A H 0.3021 0.4881 0.3881 0.120 Uiso 0.25 1 d G . . . .
H3B H 0.1816 0.4400 0.4297 0.120 Uiso 0.25 1 d G . . . .
C1A C 0.669(3) 0.767(2) 0.3537(12) 0.063(3) Uiso 0.5 1 d . . . A 2
H1A H 0.7171 0.7855 0.3112 0.076 Uiso 0.5 1 calc R . . A 2
C5A C 0.622(2) 0.6133(17) 0.4430(8) 0.067(3) Uiso 0.5 1 d . . . A 2
H5A H 0.6351 0.5275 0.4586 0.081 Uiso 0.5 1 calc R . . A 2
C2A C 0.6279(19) 0.8570(16) 0.3958(8) 0.055(2) Uiso 0.5 1 d . . . A 2
H2A H 0.6261 0.9435 0.3803 0.066 Uiso 0.5 1 calc R . . A 2
C3A C 0.586(2) 0.8310(15) 0.4636(7) 0.063(3) Uiso 0.5 1 d D . . A 2
C4A C 0.587(2) 0.7069(15) 0.4868(9) 0.069(3) Uiso 0.5 1 d . . . A 2
H4A H 0.5631 0.6879 0.5328 0.083 Uiso 0.5 1 calc R . . A 2
C1AA C 0.5025(18) 0.9385(13) 0.5064(8) 0.060(4) Uiso 0.5 1 d D . . . .
C0AA C 0.348(3) 0.930(3) 0.4872(14) 0.067(8) Uiso 0.25 1 d D . . A .
C2AA C 0.661(4) 0.923(3) 0.5234(15) 0.073(9) Uiso 0.25 1 d D . . A .
C9B C 0.312(3) 0.327(2) 0.1861(9) 0.095(6) Uiso 0.5 1 d D . . B -2
H9BA H 0.2399 0.3942 0.2029 0.143 Uiso 0.5 1 calc GR . . B -2
H9BB H 0.2517 0.2668 0.1577 0.143 Uiso 0.5 1 calc GR . . B -2
H9BC H 0.3987 0.3663 0.1593 0.143 Uiso 0.5 1 calc GR . . B -2
C9A C 0.264(2) 0.3292(17) 0.2230(9) 0.085(5) Uiso 0.5 1 d D . . B -1
H9AA H 0.2402 0.3992 0.2547 0.127 Uiso 0.5 1 calc GR . . B -1
H9AB H 0.1665 0.2770 0.2164 0.127 Uiso 0.5 1 calc GR . . B -1
H9AC H 0.2976 0.3653 0.1794 0.127 Uiso 0.5 1 calc GR . . B -1
H1AA H 0.478(4) 0.886(11) 0.543(4) 0.25(7) Uiso 1 1 d D . . . .

loop_
_atom_site_aniso_label
_atom_site_aniso_U_11
_atom_site_aniso_U_22
_atom_site_aniso_U_33
_atom_site_aniso_U_23
_atom_site_aniso_U_13
_atom_site_aniso_U_12
Zn1 0.1002(13) 0.0486(8) 0.0663(9) 0.000 0.000 -0.0004(7)
O1 0.072(4) 0.041(2) 0.085(3) 0.001(2) 0.007(3) 0.003(2)
O2 0.133(6) 0.078(4) 0.125(5) 0.008(4) 0.050(4) -0.002(4)
N1 0.114(7) 0.069(4) 0.065(4) -0.005(3) 0.019(4) 0.000(4)
C7 0.077(6) 0.044(4) 0.123(5) 0.005(4) 0.024(4) 0.003(4)
C8 0.094(5) 0.078(5) 0.117(5) 0.002(4) 0.000 0.000
O3 0.08(3) 0.13(3) 0.036(13) 0.000 0.000 0.02(3)

loop_
_atom_type_symbol
_atom_type_description
_atom_type_scat_dispersion_real
_atom_type_scat_dispersion_imag
_atom_type_scat_source
C C 0.0080 0.0030 'International Tables Vol C Tables 4.2.6.8 and 6.1.1.4'
H H 0.0000 0.0000 'International Tables Vol C Tables 4.2.6.8 and 6.1.1.4'
N N 0.0130 0.0070 'International Tables Vol C Tables 4.2.6.8 and 6.1.1.4'
O O 0.0230 0.0120 'International Tables Vol C Tables 4.2.6.8 and 6.1.1.4'
Zn Zn -0.1940 2.5020 'International Tables Vol C Tables 4.2.6.8 and 6.1.1.4'

loop_
_geom_angle_atom_site_label_1
_geom_angle_atom_site_label_2
_geom_angle_atom_site_label_3
_geom_angle
_geom_angle_site_symmetry_1
_geom_angle_site_symmetry_3
O1 Zn1 O1 103.9(3) 2_665 .
O1 Zn1 N1 103.5(2) 2_665 .
O1 Zn1 N1 116.2(3) . .
O1 Zn1 N1 103.5(2) . 2_665
O1 Zn1 N1 116.2(3) 2_665 2_665
N1 Zn1 N1 113.6(4) . 2_665
C7 O1 Zn1 108.5(6) . .
C1 N1 Zn1 125.0(11) . .
C1 N1 C5 108.5(13) . .
C5 N1 Zn1 125.7(9) . .
C1A N1 Zn1 115.8(10) . .
C1A N1 C5A 120.2(13) . .
C5A N1 Zn1 115.3(8) . .
N1 C1 H1 115.4 . .
N1 C1 C2 129.2(19) . .
C2 C1 H1 115.4 . .
C1 C2 H2 120.2 . .
C3 C2 C1 119.7(17) . .
C3 C2 H2 120.1 . .
C2 C3 C4 115.5(14) . .
C2 C3 C1AA 124.4(15) . .
C2 C3 C0AA 128.6(16) . .
C4 C3 C1AA 111.5(13) . .
C4 C3 C0AA 110.7(16) . .
C1AA C3 C0AA 50.2(9) . .
C3 C4 H4 120.3 . .
C5 C4 C3 119.5(15) . .
C5 C4 H4 120.3 . .
N1 C5 C4 124.2(16) . .
N1 C5 H5 117.9 . .
C4 C5 H5 117.9 . .
O1 C7 C8 114.0(8) . .
O2 C7 O1 122.3(9) . .
O2 C7 C8 123.7(8) . .
C7 C8 C7 109.0(11) 4 .
C7 C8 C9B 109.4(9) . .
C7 C8 C9B 97.5(8) 4 .
C9A C8 C7 105.3(8) . .
C9A C8 C7 125.9(8) . 4
H3A O3 H3B 109.5 . .
N1 C1A H1A 121.7 . .
C2A C1A N1 116.6(19) . .
C2A C1A H1A 121.7 . .
N1 C5A H5A 120.1 . .
C4A C5A N1 119.8(15) . .
C4A C5A H5A 120.1 . .
C1A C2A H2A 118.9 . .
C1A C2A C3A 122.2(17) . .
C3A C2A H2A 118.9 . .
C2A C3A C1AA 119.1(14) . .
C2A C3A C2AA 118.3(17) . .
C4A C3A C2A 119.7(15) . .
C4A C3A C1AA 119.9(14) . .
C4A C3A C2AA 107.9(16) . .
C1AA C3A C2AA 50.4(10) . .
C5A C4A C3A 118.3(16) . .
C5A C4A H4A 120.9 . .
C3A C4A H4A 120.9 . .
C3 C1AA C0AA 123.2(14) . 5_676
C3 C1AA H1AA 102(9) . .
C3A C1AA C0AA 105.7(13) . 5_676
C3A C1AA H1AA 95(9) . .
C1AA C1AA C3 119.1(19) 5_676 .
C1AA C1AA C3A 127.7(19) 5_676 .
C1AA C1AA C0AA 89(2) 5_676 .
C1AA C1AA C0AA 46.3(11) 5_676 5_676
C1AA C1AA C2AA 101(2) 5_676 .
C1AA C1AA H1AA 136(10) 5_676 .
C0AA C1AA C3 73.6(13) . .
C0AA C1AA C3A 102.9(15) . .
C0AA C1AA C0AA 135.1(14) . 5_676
C0AA C1AA C2AA 169(2) . .
C0AA C1AA H1AA 88.6(17) . .
C0AA C1AA H1AA 122(6) 5_676 .
C2AA C1AA C3 97.7(15) . .
C2AA C1AA C3A 67.8(13) . .
C2AA C1AA C0AA 55.0(17) . 5_676
C2AA C1AA H1AA 86.9(17) . .
C3 C0AA C1AA 84.6(15) . 5_676
C1AA C0AA C3 56.2(13) . .
C1AA C0AA C1AA 44.9(14) . 5_676
C1AA C0AA C2AA 91(2) . 5_676
C1AA C0AA C2AA 171(3) . 6_556
C2AA C0AA C3 131(2) 6_556 .
C2AA C0AA C3 119(2) 5_676 .
C2AA C0AA C1AA 135.0(19) 6_556 5_676
C2AA C0AA C1AA 46.4(11) 5_676 5_676
C2AA C0AA C2AA 88.8(17) 5_676 6_556
C1AA C2AA C3A 61.7(14) . .
C1AA C2AA C0AA 156(3) . 6_656
C1AA C2AA C0AA 78.6(18) . 5_676
C0AA C2AA C3A 117(2) 5_676 .
C0AA C2AA C3A 108(2) 6_656 .
C0AA C2AA C0AA 89.1(19) 5_676 6_656
C8 C9B H9BA 109.5 . .
C8 C9B H9BB 109.5 . .
C8 C9B H9BC 109.5 . .
H9BA C9B H9BB 109.5 . .
H9BA C9B H9BC 109.5 . .
H9BB C9B H9BC 109.5 . .
C8 C9A H9AA 109.5 . .
C8 C9A H9AB 109.5 . .
C8 C9A H9AC 109.5 . .
H9AA C9A H9AB 109.5 . .
H9AA C9A H9AC 109.5 . .
H9AB C9A H9AC 109.5 . .

loop_
_geom_bond_atom_site_label_1
_geom_bond_atom_site_label_2
_geom_bond_distance
_geom_bond_site_symmetry_2
Zn1 O1 1.975(5) 2_665
Zn1 O1 1.975(5) .
Zn1 N1 2.073(7) .
Zn1 N1 2.073(7) 2_665
O1 C7 1.311(10) .
O2 C7 1.228(11) .
N1 C1 1.35(2) .
N1 C5 1.355(18) .
N1 C1A 1.38(2) .
N1 C5A 1.402(17) .
C1 H1 0.9500 .
C1 C2 1.37(3) .
C2 H2 0.9500 .
C2 C3 1.31(2) .
C3 C4 1.43(2) .
C3 C1AA 1.45(2) .
C3 C0AA 1.67(3) .
C4 H4 0.9500 .
C4 C5 1.38(2) .
C5 H5 0.9500 .
C7 C8 1.551(12) .
C8 C7 1.551(12) 4
C8 C9B 1.628(15) .
C8 C9A 1.439(14) .
O3 H3A 0.8500 .
O3 H3B 0.8498 .
C1A H1A 0.9500 .
C1A C2A 1.30(3) .
C5A H5A 0.9500 .
C5A C4A 1.33(2) .
C2A H2A 0.9500 .
C2A C3A 1.41(2) .
C3A C4A 1.37(2) .
C3A C1AA 1.56(2) .
C3A C2AA 1.64(3) .
C4A H4A 0.9500 .
C1AA C1AA 1.30(3) 5_676
C1AA C0AA 1.85(3) 5_676
C1AA C0AA 1.34(2) .
C1AA C2AA 1.37(3) .
C1AA H1AA 0.93(2) .
C0AA C1AA 1.85(3) 5_676
C0AA C2AA 1.55(4) 5_676
C0AA C2AA 1.57(5) 6_556
C2AA C0AA 1.55(4) 5_676
C2AA C0AA 1.57(5) 6_656
C9B H9BA 0.9800 .
C9B H9BB 0.9800 .
C9B H9BC 0.9800 .
C9A H9AA 0.9800 .
C9A H9AB 0.9800 .
C9A H9AC 0.9800 .

loop_
_geom_torsion_atom_site_label_1
_geom_torsion_atom_site_label_2
_geom_torsion_atom_site_label_3
_geom_torsion_atom_site_label_4
_geom_torsion
_geom_torsion_site_symmetry_1
_geom_torsion_site_symmetry_4
Zn1 O1 C7 O2 4.3(10) . .
Zn1 O1 C7 C8 -173.5(6) . .
Zn1 N1 C1 C2 -175.0(15) . .
Zn1 N1 C5 C4 168.9(13) . .
Zn1 N1 C1A C2A -167.5(14) . .
Zn1 N1 C5A C4A 165.3(13) . .
O1 C7 C8 C7 52.5(5) . 4
O1 C7 C8 C9B -52.9(13) . .
O1 C7 C8 C9A -84.9(12) . .
O2 C7 C8 C7 -125.2(10) . 4
O2 C7 C8 C9B 129.3(12) . .
O2 C7 C8 C9A 97.3(12) . .
N1 C1 C2 C3 -7(3) . .
N1 C1A C2A C3A 12(3) . .
N1 C5A C4A C3A -7(3) . .
C1 N1 C5 C4 -21(2) . .
C1 N1 C1A C2A 62(6) . .
C1 N1 C5A C4A 2(2) . .
C1 C2 C3 C4 3(3) . .
C1 C2 C3 C1AA 148.0(17) . .
C1 C2 C3 C0AA -149(2) . .
C2 C3 C4 C5 -10(3) . .
C2 C3 C1AA C3A -81(2) . .
C2 C3 C1AA C1AA 35(3) . 5_676
C2 C3 C1AA C0AA 114(2) . .
C2 C3 C1AA C0AA -19(2) . 5_676
C2 C3 C1AA C2AA -72(2) . .
C2 C3 C0AA C1AA -106(2) . .
C2 C3 C0AA C1AA -69(2) . 5_676
C2 C3 C0AA C2AA -36(3) . 5_676
C2 C3 C0AA C2AA 81(3) . 6_556
C3 C4 C5 N1 20(3) . .
C3 C1AA C0AA C1AA -120.9(18) . 5_676
C3 C1AA C0AA C2AA -124(2) . 5_676
C3 C1AA C2AA C3A -4.5(13) . .
C3 C1AA C2AA C0AA 125.4(18) . 5_676
C3 C1AA C2AA C0AA 65(6) . 6_656
C4 C3 C1AA C3A 65.4(18) . .
C4 C3 C1AA C1AA -178.7(19) . 5_676
C4 C3 C1AA C0AA 126.7(18) . 5_676
C4 C3 C1AA C0AA -99.6(19) . .
C4 C3 C1AA C2AA 74(2) . .
C4 C3 C0AA C1AA 138.7(14) . 5_676
C4 C3 C0AA C1AA 101.2(17) . .
C4 C3 C0AA C2AA -72(3) . 6_556
C4 C3 C0AA C2AA 171.4(19) . 5_676
C5 N1 C1 C2 15(3) . .
C5 N1 C1A C2A 10(2) . .
C5 N1 C5A C4A -75(3) . .
C1A N1 C1 C2 -118(8) . .
C1A N1 C5 C4 -8(2) . .
C1A N1 C5A C4A 19(2) . .
C1A C2A C3A C4A 0(3) . .
C1A C2A C3A C1AA -167.0(17) . .
C1A C2A C3A C2AA 135(2) . .
C5A N1 C1 C2 -13(3) . .
C5A N1 C5 C4 93(3) . .
C5A N1 C1A C2A -21(2) . .
C2A C3A C4A C5A -3(3) . .
C2A C3A C1AA C3 66.8(19) . .
C2A C3A C1AA C1AA -17(3) . 5_676
C2A C3A C1AA C0AA 82(2) . .
C2A C3A C1AA C0AA -63.5(19) . 5_676
C2A C3A C1AA C2AA -104(2) . .
C2A C3A C2AA C1AA 105.7(19) . .
C2A C3A C2AA C0AA -51(3) . 6_656
C2A C3A C2AA C0AA 48(3) . 5_676
C3A C1AA C0AA C3 -7.7(12) . .
C3A C1AA C0AA C1AA -129(2) . 5_676
C3A C1AA C0AA C2AA -132.0(18) . 5_676
C3A C1AA C2AA C0AA 130(2) . 5_676
C3A C1AA C2AA C0AA 70(6) . 6_656
C4A C3A C1AA C3 -100(2) . .
C4A C3A C1AA C1AA 176(2) . 5_676
C4A C3A C1AA C0AA -85(2) . .
C4A C3A C1AA C0AA 129.8(17) . 5_676
C4A C3A C1AA C2AA 89(2) . .
C4A C3A C2AA C1AA -114.4(18) . .
C4A C3A C2AA C0AA 89(2) . 6_656
C4A C3A C2AA C0AA -172(2) . 5_676
C1AA C3 C4 C5 -158.7(15) . .
C1AA C3 C0AA C1AA 37.5(14) . 5_676
C1AA C3 C0AA C2AA -173(4) . 6_556
C1AA C3 C0AA C2AA 70(2) . 5_676
C1AA C3A C4A C5A 163.9(15) . .
C1AA C3A C2AA C0AA -58(2) . 5_676
C1AA C3A C2AA C0AA -156(3) . 6_656
C1AA C1AA C0AA C3 120.9(18) 5_676 .
C1AA C1AA C0AA C2AA -4(2) 5_676 5_676
C1AA C1AA C2AA C3A -126.3(19) 5_676 .
C1AA C1AA C2AA C0AA -57(6) 5_676 6_656
C1AA C1AA C2AA C0AA 4(2) 5_676 5_676
C0AA C3 C4 C5 147.2(18) . .
C0AA C3 C1AA C3A 165(2) . .
C0AA C3 C1AA C1AA -79(2) . 5_676
C0AA C3 C1AA C0AA -133.7(17) . 5_676
C0AA C3 C1AA C2AA 173(2) . .
C0AA C1AA C0AA C3 120.9(18) 5_676 .
C0AA C1AA C0AA C1AA -0.002(3) 5_676 5_676
C0AA C1AA C0AA C2AA -4(2) 5_676 5_676
C0AA C1AA C2AA C3A -130(2) 5_676 .
C0AA C1AA C2AA C3A 31(13) . .
C0AA C1AA C2AA C0AA 101(12) . 6_656
C0AA C1AA C2AA C0AA 161(11) . 5_676
C0AA C1AA C2AA C0AA -60(5) 5_676 6_656
C2AA C3A C4A C5A -142.0(19) . .
C2AA C3A C1AA C3 171(3) . .
C2AA C3A C1AA C1AA 87(3) . 5_676
C2AA C3A C1AA C0AA 40.7(18) . 5_676
C2AA C3A C1AA C0AA -174(2) . .
C2AA C1AA C0AA C3 -37(12) . .
C2AA C1AA C0AA C1AA -158(13) . 5_676
C2AA C1AA C0AA C2AA -162(11) . 5_676
